data_7045824
loop_
_publ_author_name
'Bawari, Deependra'
'Goswami, Bhupendra'
'R, Sabari V'
'Thakur, Sandeep Kumar'
'Varun Tej, R. V.'
'Roy Choudhury, Angshuman'
'Singh, Sanjay'

_publ_section_title
;
 Neutral and cationic cyclic (alkyl)(amino)carbene mercury [cAAC-Hg(ii)]
 complexes: scope of hydroamination of alkynes with organomercury
 compounds.
;
_journal_issue 18
_journal_name_full 'Dalton transactions (Cambridge, England : 2003)'
_journal_page_first 6274
_journal_page_last 6278
_journal_paper_doi 10.1039/C7DT04589A
_journal_volume 47
_journal_year 2018
_chemical_formula_moiety 'C23 H35 Br2 Hg N'
_chemical_formula_sum 'C23 H35 Br2 Hg N'
_chemical_formula_weight 685.93
_space_group_crystal_system monoclinic
_space_group_IT_number 14
_space_group_name_Hall '-P 2ybc'
_space_group_name_H-M_alt 'P 1 21/c 1'
_symmetry_space_group_name_Hall '-P 2ybc'
_symmetry_space_group_name_H-M 'P 1 21/c 1'
_atom_sites_solution_hydrogens geom
_atom_sites_solution_primary dual
_audit_creation_date 2017-10-20
_audit_creation_method
;
Olex2 1.2
(compiled 2017.08.10 svn.r3458 for OlexSys, GUI svn.r5381)
;
_audit_update_record
;
2017-10-25 deposited with the CCDC.
2018-03-08 downloaded from the CCDC.
;
_cell_angle_alpha 90
_cell_angle_beta 97.958(3)
_cell_angle_gamma 90
_cell_formula_units_Z 4
_cell_length_a 14.0140(8)
_cell_length_b 9.5780(6)
_cell_length_c 18.4054(12)
_cell_measurement_reflns_used 6511
_cell_measurement_temperature 298.0(2)
_cell_measurement_theta_max 27.5
_cell_measurement_theta_min 3.1
_cell_volume 2446.7(3)
_computing_cell_refinement
;
CrystalClear-SM Expert 2.0 r15 (Rigaku, 2011)
;
_computing_data_collection
;
CrystalClear-SM Expert 2.0 r15 (Rigaku, 2011)
;
_computing_data_reduction
;
CrystalClear-SM Expert 2.0 r15 (Rigaku, 2011)
;
_computing_molecular_graphics 'Olex2 (Dolomanov et al., 2009)'
_computing_publication_material 'Olex2 (Dolomanov et al., 2009)'
_computing_structure_refinement 'XL (Sheldrick, 2008)'
_computing_structure_solution 'ShelXT (Sheldrick, 2015)'
_diffrn_ambient_temperature 298.0(2)
_diffrn_detector_area_resol_mean 13.6612
_diffrn_measured_fraction_theta_full 0.996
_diffrn_measured_fraction_theta_max 0.997
_diffrn_measurement_device_type 'XtaLAB Mini (ROW)'
_diffrn_measurement_method 'profile data from \w-scans'
_diffrn_radiation_type MoK\a
_diffrn_radiation_wavelength 0.71075
_diffrn_reflns_av_R_equivalents 0.0662
_diffrn_reflns_av_unetI/netI 0.0402
_diffrn_reflns_Laue_measured_fraction_full 0.996
_diffrn_reflns_Laue_measured_fraction_max 0.997
_diffrn_reflns_limit_h_max 18
_diffrn_reflns_limit_h_min -18
_diffrn_reflns_limit_k_max 12
_diffrn_reflns_limit_k_min -12
_diffrn_reflns_limit_l_max 23
_diffrn_reflns_limit_l_min -23
_diffrn_reflns_number 25747
_diffrn_reflns_point_group_measured_fraction_full 0.996
_diffrn_reflns_point_group_measured_fraction_max 0.997
_diffrn_reflns_theta_full 25.000
_diffrn_reflns_theta_max 27.488
_diffrn_reflns_theta_min 3.085
_diffrn_source 'Sealed Tube'
_exptl_absorpt_coefficient_mu 9.565
_exptl_absorpt_correction_T_max 1.000
_exptl_absorpt_correction_T_min 0.814
_exptl_absorpt_correction_type multi-scan
_exptl_absorpt_process_details 'Blessing 1995'
_exptl_crystal_colour 'clear light colourless'
_exptl_crystal_colour_lustre clear
_exptl_crystal_colour_modifier light
_exptl_crystal_colour_primary colourless
_exptl_crystal_density_diffrn 1.862
_exptl_crystal_description plate
_exptl_crystal_F_000 1320
_exptl_crystal_size_max 0.1
_exptl_crystal_size_mid 0.1
_exptl_crystal_size_min 0.1
_refine_diff_density_max 1.500
_refine_diff_density_min -1.257
_refine_diff_density_rms 0.114
_refine_ls_extinction_method none
_refine_ls_goodness_of_fit_ref 1.027
_refine_ls_hydrogen_treatment constr
_refine_ls_matrix_type full
_refine_ls_number_parameters 259
_refine_ls_number_reflns 5599
_refine_ls_number_restraints 0
_refine_ls_restrained_S_all 1.027
_refine_ls_R_factor_all 0.0371
_refine_ls_R_factor_gt 0.0299
_refine_ls_shift/su_max 0.002
_refine_ls_shift/su_mean 0.000
_refine_ls_structure_factor_coef Fsqd
_refine_ls_weighting_details
;
 w=1/[\s^2^(Fo^2^)+(0.0424P)^2^]
 where P=(Fo^2^+2Fc^2^)/3
;
_refine_ls_weighting_scheme calc
_refine_ls_wR_factor_gt 0.0724
_refine_ls_wR_factor_ref 0.0769
_reflns_Friedel_coverage 0.000
_reflns_number_gt 4772
_reflns_number_total 5599
_reflns_threshold_expression 'I > 2\s(I)'
_cod_data_source_file c7dt04589a2.cif
_cod_data_source_block Compound_1b
_cod_depositor_comments 'Adding full bibliography for 7045820--7045824.cif.'
_cod_database_code 7045824
_shelxl_version_number 2013-2
_shelx_space_group_comment
;
The symmetry employed for this shelxl refinement is uniquely defined
by the following loop, which should always be used as a source of
symmetry information in preference to the above space-group names.
They are only intended as comments.
;
_shelx_estimated_absorpt_t_max 0.448
_shelx_estimated_absorpt_t_min 0.448
_olex2_refinement_description
;
1. Fixed Uiso
 At 1.2 times of:
  All C(H) groups, All C(H,H) groups
 At 1.5 times of:
  All C(H,H,H) groups
2. Others
 Fixed Sof: C8A(0.5) H8AA(0.5) H8AB(0.5) C8B(0.5) H8BA(0.5) H8BB(0.5)
3.a Ternary CH refined with riding coordinates:
 C14(H14), C21(H21)
3.b Secondary CH2 refined with riding coordinates:
 C3(H3A,H3B), C4(H4A,H4B), C5(H5A,H5B), C6(H6A,H6B), C7(H7A,H7B), C8A(H8AA,
 H8AB), C8B(H8BA,H8BB)
3.c Aromatic/amide H refined with riding coordinates:
 C17(H17), C18(H18), C19(H19)
3.d Idealised Me refined as rotating group:
 C10(H10A,H10B,H10C), C11(H11A,H11B,H11C), C15(H15A,H15B,H15C), C16(H16A,H16B,
 H16C), C22(H22A,H22B,H22C), C23(H23A,H23B,H23C)
;
_olex2_submission_special_instructions 'No special instructions were received'

loop_
_space_group_symop_operation_xyz
'x, y, z'
'-x, y+1/2, -z+1/2'
'-x, -y, -z'
'x, -y-1/2, z-1/2'

loop_
_atom_site_label
_atom_site_type_symbol
_atom_site_fract_x
_atom_site_fract_y
_atom_site_fract_z
_atom_site_U_iso_or_equiv
_atom_site_adp_type
_atom_site_occupancy
_atom_site_site_symmetry_order
_atom_site_calc_flag
_atom_site_refinement_flags_posn
_atom_site_refinement_flags_occupancy
_atom_site_disorder_assembly
_atom_site_disorder_group
Hg1 Hg 0.63434(2) 0.58142(2) 0.52906(2) 0.04417(7) Uani 1 1 d . . . .
Br1 Br 0.73808(3) 0.46405(6) 0.44534(3) 0.06690(15) Uani 1 1 d . . . .
Br2 Br 0.47683(3) 0.65149(4) 0.42969(2) 0.05253(11) Uani 1 1 d . . . .
N1 N 0.74018(19) 0.7296(3) 0.66316(15) 0.0335(6) Uani 1 1 d . . . .
C1 C 0.6574(2) 0.7119(4) 0.62457(18) 0.0352(7) Uani 1 1 d . . . .
C2 C 0.5799(2) 0.7910(4) 0.6557(2) 0.0436(9) Uani 1 1 d . . . .
C3 C 0.5393(3) 0.9031(4) 0.6005(3) 0.0588(12) Uani 1 1 d . . . .
H3A H 0.5900 0.9688 0.5937 0.071 Uiso 1 1 calc R . . .
H3B H 0.5178 0.8594 0.5536 0.071 Uiso 1 1 calc R . . .
C4 C 0.4556(4) 0.9816(5) 0.6257(3) 0.0696(14) Uani 1 1 d . . . .
H4A H 0.4295 1.0469 0.5878 0.084 Uiso 1 1 calc R . . .
H4B H 0.4786 1.0347 0.6695 0.084 Uiso 1 1 calc R . . .
C5 C 0.3766(3) 0.8826(5) 0.6419(3) 0.0610(12) Uani 1 1 d . . . .
H5A H 0.3269 0.9351 0.6617 0.073 Uiso 1 1 calc R . . .
H5B H 0.3475 0.8389 0.5966 0.073 Uiso 1 1 calc R . . .
C6 C 0.4155(3) 0.7715(5) 0.6958(3) 0.0548(10) Uani 1 1 d . . . .
H6A H 0.3644 0.7064 0.7025 0.066 Uiso 1 1 calc R . . .
H6B H 0.4377 0.8143 0.7429 0.066 Uiso 1 1 calc R . . .
C7 C 0.4982(3) 0.6928(4) 0.6692(2) 0.0465(9) Uani 1 1 d . . . .
H7A H 0.4747 0.6441 0.6241 0.056 Uiso 1 1 calc R . . .
H7B H 0.5228 0.6237 0.7055 0.056 Uiso 1 1 calc R . . .
C8A C 0.6337(7) 0.8874(11) 0.7146(6) 0.047(2) Uani 0.5 1 d . P A 1
H8AA H 0.6012 0.8911 0.7578 0.056 Uiso 0.5 1 calc R P A 1
H8AB H 0.6389 0.9813 0.6958 0.056 Uiso 0.5 1 calc R P A 1
C8B C 0.6326(6) 0.8203(11) 0.7366(5) 0.0390(18) Uani 0.5 1 d . P A 2
H8BA H 0.6139 0.9110 0.7535 0.047 Uiso 0.5 1 calc R P A 2
H8BB H 0.6153 0.7496 0.7702 0.047 Uiso 0.5 1 calc R P A 2
C9 C 0.7378(3) 0.8167(4) 0.73327(18) 0.0410(8) Uani 1 1 d . . . .
C10 C 0.7735(7) 0.7323(6) 0.7996(3) 0.124(3) Uani 1 1 d . . . .
H10A H 0.7262 0.6635 0.8074 0.186 Uiso 1 1 calc GR . . .
H10B H 0.7850 0.7925 0.8416 0.186 Uiso 1 1 calc GR . . .
H10C H 0.8325 0.6866 0.7924 0.186 Uiso 1 1 calc GR . . .
C11 C 0.8004(4) 0.9431(6) 0.7330(3) 0.0786(17) Uani 1 1 d . . . .
H11A H 0.8651 0.9148 0.7289 0.118 Uiso 1 1 calc GR . . .
H11B H 0.7997 0.9941 0.7778 0.118 Uiso 1 1 calc GR . . .
H11C H 0.7765 1.0015 0.6921 0.118 Uiso 1 1 calc GR . . .
C12 C 0.8289(2) 0.6760(4) 0.64124(18) 0.0377(8) Uani 1 1 d . . . .
C13 C 0.8777(3) 0.7612(4) 0.5961(2) 0.0451(9) Uani 1 1 d . . . .
C14 C 0.8396(3) 0.8972(5) 0.5622(2) 0.0512(10) Uani 1 1 d . . . .
H14 H 0.7821 0.9220 0.5842 0.061 Uiso 1 1 calc R . . .
C15 C 0.9113(4) 1.0168(6) 0.5770(3) 0.0701(13) Uani 1 1 d . . . .
H15A H 0.9253 1.0324 0.6289 0.105 Uiso 1 1 calc GR . . .
H15B H 0.8842 1.1000 0.5535 0.105 Uiso 1 1 calc GR . . .
H15C H 0.9697 0.9933 0.5580 0.105 Uiso 1 1 calc GR . . .
C16 C 0.8087(4) 0.8791(7) 0.4795(3) 0.0797(16) Uani 1 1 d . . . .
H16A H 0.8639 0.8555 0.4563 0.120 Uiso 1 1 calc GR . . .
H16B H 0.7812 0.9647 0.4592 0.120 Uiso 1 1 calc GR . . .
H16C H 0.7618 0.8058 0.4712 0.120 Uiso 1 1 calc GR . . .
C17 C 0.9634(3) 0.7088(6) 0.5766(3) 0.0603(12) Uani 1 1 d . . . .
H17 H 0.9972 0.7619 0.5463 0.072 Uiso 1 1 calc R . . .
C18 C 0.9992(3) 0.5828(6) 0.6005(3) 0.0701(15) Uani 1 1 d . . . .
H18 H 1.0573 0.5515 0.5875 0.084 Uiso 1 1 calc R . . .
C19 C 0.9495(3) 0.5018(6) 0.6437(3) 0.0656(13) Uani 1 1 d . . . .
H19 H 0.9746 0.4153 0.6593 0.079 Uiso 1 1 calc R . . .
C20 C 0.8627(3) 0.5446(5) 0.6651(2) 0.0476(9) Uani 1 1 d . . . .
C21 C 0.8076(3) 0.4425(5) 0.7069(3) 0.0553(11) Uani 1 1 d . . . .
H21 H 0.7496 0.4899 0.7184 0.066 Uiso 1 1 calc R . . .
C22 C 0.8657(4) 0.3952(7) 0.7791(3) 0.0861(18) Uani 1 1 d . . . .
H22A H 0.8297 0.3265 0.8019 0.129 Uiso 1 1 calc GR . . .
H22B H 0.8784 0.4740 0.8112 0.129 Uiso 1 1 calc GR . . .
H22C H 0.9256 0.3554 0.7696 0.129 Uiso 1 1 calc GR . . .
C23 C 0.7760(4) 0.3164(5) 0.6604(3) 0.0759(15) Uani 1 1 d . . . .
H23A H 0.7368 0.3459 0.6161 0.114 Uiso 1 1 calc GR . . .
H23B H 0.7394 0.2550 0.6872 0.114 Uiso 1 1 calc GR . . .
H23C H 0.8317 0.2680 0.6483 0.114 Uiso 1 1 calc GR . . .

loop_
_atom_site_aniso_label
_atom_site_aniso_U_11
_atom_site_aniso_U_22
_atom_site_aniso_U_33
_atom_site_aniso_U_23
_atom_site_aniso_U_13
_atom_site_aniso_U_12
Hg1 0.04183(10) 0.05313(11) 0.03846(10) -0.01682(6) 0.00882(6) -0.00591(6)
Br1 0.0546(3) 0.0851(3) 0.0667(3) -0.0284(2) 0.0289(2) -0.0046(2)
Br2 0.0524(2) 0.0502(2) 0.0523(2) 0.00738(17) -0.00228(18) -0.00696(19)
N1 0.0334(13) 0.0407(16) 0.0274(14) -0.0048(11) 0.0075(11) -0.0049(12)
C1 0.0343(16) 0.0413(19) 0.0310(17) -0.0098(14) 0.0083(13) -0.0075(14)
C2 0.0340(17) 0.057(2) 0.042(2) -0.0220(17) 0.0124(15) -0.0040(16)
C3 0.062(3) 0.038(2) 0.085(4) -0.001(2) 0.040(3) -0.0023(19)
C4 0.069(3) 0.045(2) 0.101(4) -0.007(2) 0.035(3) 0.009(2)
C5 0.048(2) 0.056(3) 0.083(3) -0.003(2) 0.022(2) 0.010(2)
C6 0.041(2) 0.065(3) 0.063(3) -0.005(2) 0.0230(19) -0.003(2)
C7 0.044(2) 0.053(2) 0.044(2) 0.0083(17) 0.0126(16) 0.0040(18)
C8A 0.052(5) 0.049(6) 0.041(6) -0.017(4) 0.007(4) 0.000(5)
C8B 0.036(4) 0.048(5) 0.033(5) -0.008(4) 0.006(3) -0.003(4)
C9 0.0477(19) 0.051(2) 0.0247(16) -0.0098(14) 0.0044(14) -0.0088(17)
C10 0.272(10) 0.073(4) 0.026(2) 0.003(2) 0.015(4) 0.023(5)
C11 0.101(4) 0.077(3) 0.065(3) -0.036(3) 0.035(3) -0.039(3)
C12 0.0343(17) 0.053(2) 0.0267(17) -0.0039(14) 0.0091(13) -0.0005(16)
C13 0.0384(18) 0.062(2) 0.0363(19) -0.0082(17) 0.0091(15) -0.0113(18)
C14 0.049(2) 0.066(3) 0.041(2) 0.0060(18) 0.0142(18) -0.0069(19)
C15 0.083(3) 0.066(3) 0.068(3) 0.000(2) 0.030(3) -0.019(3)
C16 0.090(4) 0.100(4) 0.047(3) 0.018(3) 0.005(3) -0.016(3)
C17 0.043(2) 0.085(3) 0.057(3) -0.006(2) 0.0216(19) -0.009(2)
C18 0.038(2) 0.101(4) 0.075(4) -0.006(3) 0.021(2) 0.011(2)
C19 0.049(2) 0.072(3) 0.078(3) 0.004(2) 0.016(2) 0.014(2)
C20 0.0375(19) 0.061(2) 0.044(2) -0.0010(18) 0.0039(16) 0.0029(18)
C21 0.047(2) 0.056(2) 0.066(3) 0.014(2) 0.017(2) 0.0126(19)
C22 0.074(4) 0.104(5) 0.079(4) 0.032(3) 0.008(3) 0.023(3)
C23 0.075(3) 0.049(3) 0.106(4) 0.013(3) 0.021(3) 0.012(2)

loop_
_atom_type_symbol
_atom_type_description
_atom_type_scat_dispersion_real
_atom_type_scat_dispersion_imag
_atom_type_scat_source
C C 0.0033 0.0016 'International Tables Vol C Tables 4.2.6.8 and 6.1.1.4'
H H 0.0000 0.0000 'International Tables Vol C Tables 4.2.6.8 and 6.1.1.4'
Br Br -0.2901 2.4595 'International Tables Vol C Tables 4.2.6.8 and 6.1.1.4'
Hg Hg -2.3894 9.2266 'International Tables Vol C Tables 4.2.6.8 and 6.1.1.4'
N N 0.0061 0.0033 'International Tables Vol C Tables 4.2.6.8 and 6.1.1.4'

loop_
_geom_angle_atom_site_label_1
_geom_angle_atom_site_label_2
_geom_angle_atom_site_label_3
_geom_angle
_geom_angle_site_symmetry_3
Br1 Hg1 Br2 101.195(17) 3_666
Br1 Hg1 Br2 100.364(17) .
Br2 Hg1 Br2 87.174(13) 3_666
C1 Hg1 Br1 136.53(9) .
C1 Hg1 Br2 114.79(10) .
C1 Hg1 Br2 105.11(9) 3_666
Hg1 Br2 Hg1 92.826(13) 3_666
C1 N1 C9 114.3(3) .
C1 N1 C12 122.8(3) .
C12 N1 C9 122.9(3) .
N1 C1 Hg1 123.5(2) .
N1 C1 C2 111.6(3) .
C2 C1 Hg1 124.9(2) .
C1 C2 C3 108.8(3) .
C1 C2 C7 110.5(3) .
C1 C2 C8A 105.1(4) .
C1 C2 C8B 100.3(4) .
C3 C2 C8A 98.5(5) .
C3 C2 C8B 125.2(5) .
C7 C2 C3 108.7(3) .
C7 C2 C8A 124.0(5) .
C7 C2 C8B 102.6(4) .
C2 C3 H3A 109.2 .
C2 C3 H3B 109.2 .
H3A C3 H3B 107.9 .
C4 C3 C2 112.2(4) .
C4 C3 H3A 109.2 .
C4 C3 H3B 109.2 .
C3 C4 H4A 109.3 .
C3 C4 H4B 109.3 .
C3 C4 C5 111.5(4) .
H4A C4 H4B 108.0 .
C5 C4 H4A 109.3 .
C5 C4 H4B 109.3 .
C4 C5 H5A 109.4 .
C4 C5 H5B 109.4 .
H5A C5 H5B 108.0 .
C6 C5 C4 111.3(4) .
C6 C5 H5A 109.4 .
C6 C5 H5B 109.4 .
C5 C6 H6A 109.4 .
C5 C6 H6B 109.4 .
C5 C6 C7 111.1(3) .
H6A C6 H6B 108.0 .
C7 C6 H6A 109.4 .
C7 C6 H6B 109.4 .
C2 C7 H7A 109.3 .
C2 C7 H7B 109.3 .
C6 C7 C2 111.7(3) .
C6 C7 H7A 109.3 .
C6 C7 H7B 109.3 .
H7A C7 H7B 107.9 .
C2 C8A H8AA 111.0 .
C2 C8A H8AB 111.0 .
C2 C8A C9 103.9(6) .
H8AA C8A H8AB 109.0 .
C9 C8A H8AA 111.0 .
C9 C8A H8AB 111.0 .
C2 C8B H8BA 110.3 .
C2 C8B H8BB 110.3 .
H8BA C8B H8BB 108.6 .
C9 C8B C2 107.0(5) .
C9 C8B H8BA 110.3 .
C9 C8B H8BB 110.3 .
N1 C9 C8A 100.0(4) .
C8B C9 N1 100.6(4) .
C8B C9 C10 101.7(6) .
C8B C9 C11 124.6(5) .
C10 C9 N1 110.4(4) .
C10 C9 C8A 126.7(6) .
C10 C9 C11 108.1(5) .
C11 C9 N1 110.7(3) .
C11 C9 C8A 100.0(5) .
C9 C10 H10A 109.5 .
C9 C10 H10B 109.5 .
C9 C10 H10C 109.5 .
H10A C10 H10B 109.5 .
H10A C10 H10C 109.5 .
H10B C10 H10C 109.5 .
C9 C11 H11A 109.5 .
C9 C11 H11B 109.5 .
C9 C11 H11C 109.5 .
H11A C11 H11B 109.5 .
H11A C11 H11C 109.5 .
H11B C11 H11C 109.5 .
C13 C12 N1 117.6(3) .
C20 C12 N1 119.9(3) .
C20 C12 C13 122.5(3) .
C12 C13 C14 124.8(3) .
C17 C13 C12 116.7(4) .
C17 C13 C14 118.2(4) .
C13 C14 H14 107.6 .
C13 C14 C15 112.8(4) .
C13 C14 C16 110.3(4) .
C15 C14 H14 107.6 .
C15 C14 C16 110.5(4) .
C16 C14 H14 107.6 .
C14 C15 H15A 109.5 .
C14 C15 H15B 109.5 .
C14 C15 H15C 109.5 .
H15A C15 H15B 109.5 .
H15A C15 H15C 109.5 .
H15B C15 H15C 109.5 .
C14 C16 H16A 109.5 .
C14 C16 H16B 109.5 .
C14 C16 H16C 109.5 .
H16A C16 H16B 109.5 .
H16A C16 H16C 109.5 .
H16B C16 H16C 109.5 .
C13 C17 H17 119.0 .
C18 C17 C13 122.0(4) .
C18 C17 H17 119.0 .
C17 C18 H18 120.0 .
C17 C18 C19 119.9(4) .
C19 C18 H18 120.0 .
C18 C19 H19 118.9 .
C18 C19 C20 122.2(5) .
C20 C19 H19 118.9 .
C12 C20 C21 124.4(3) .
C19 C20 C12 116.7(4) .
C19 C20 C21 118.7(4) .
C20 C21 H21 107.9 .
C20 C21 C22 112.5(4) .
C22 C21 H21 107.9 .
C23 C21 C20 110.9(4) .
C23 C21 H21 107.9 .
C23 C21 C22 109.6(4) .
C21 C22 H22A 109.5 .
C21 C22 H22B 109.5 .
C21 C22 H22C 109.5 .
H22A C22 H22B 109.5 .
H22A C22 H22C 109.5 .
H22B C22 H22C 109.5 .
C21 C23 H23A 109.5 .
C21 C23 H23B 109.5 .
C21 C23 H23C 109.5 .
H23A C23 H23B 109.5 .
H23A C23 H23C 109.5 .
H23B C23 H23C 109.5 .

loop_
_geom_bond_atom_site_label_1
_geom_bond_atom_site_label_2
_geom_bond_distance
_geom_bond_site_symmetry_2
Hg1 Br1 2.5243(4) .
Hg1 Br2 2.7477(5) .
Hg1 Br2 2.8823(5) 3_666
Hg1 C1 2.144(3) .
Br2 Hg1 2.8823(4) 3_666
N1 C1 1.285(4) .
N1 C9 1.541(4) .
N1 C12 1.453(4) .
C1 C2 1.502(5) .
C2 C3 1.533(6) .
C2 C7 1.528(5) .
C2 C8A 1.540(10) .
C2 C8B 1.593(9) .
C3 H3A 0.9700 .
C3 H3B 0.9700 .
C3 C4 1.518(6) .
C4 H4A 0.9700 .
C4 H4B 0.9700 .
C4 C5 1.518(7) .
C5 H5A 0.9700 .
C5 H5B 0.9700 .
C5 C6 1.506(7) .
C6 H6A 0.9700 .
C6 H6B 0.9700 .
C6 C7 1.519(5) .
C7 H7A 0.9700 .
C7 H7B 0.9700 .
C8A H8AA 0.9700 .
C8A H8AB 0.9700 .
C8A C9 1.601(11) .
C8B H8BA 0.9700 .
C8B H8BB 0.9700 .
C8B C9 1.484(9) .
C9 C10 1.491(6) .
C9 C11 1.496(6) .
C10 H10A 0.9600 .
C10 H10B 0.9600 .
C10 H10C 0.9600 .
C11 H11A 0.9600 .
C11 H11B 0.9600 .
C11 H11C 0.9600 .
C12 C13 1.408(5) .
C12 C20 1.394(6) .
C13 C14 1.509(6) .
C13 C17 1.393(6) .
C14 H14 0.9800 .
C14 C15 1.523(6) .
C14 C16 1.534(6) .
C15 H15A 0.9600 .
C15 H15B 0.9600 .
C15 H15C 0.9600 .
C16 H16A 0.9600 .
C16 H16B 0.9600 .
C16 H16C 0.9600 .
C17 H17 0.9300 .
C17 C18 1.356(7) .
C18 H18 0.9300 .
C18 C19 1.368(7) .
C19 H19 0.9300 .
C19 C20 1.391(6) .
C20 C21 1.520(6) .
C21 H21 0.9800 .
C21 C22 1.529(7) .
C21 C23 1.511(7) .
C22 H22A 0.9600 .
C22 H22B 0.9600 .
C22 H22C 0.9600 .
C23 H23A 0.9600 .
C23 H23B 0.9600 .
C23 H23C 0.9600 .
